data_2202262
loop_
_publ_author_name
'Daniel E. Lynch'

_publ_section_title
;2,2'-Dihydroxy-[2,2'-bi-1<i>H</i>-indene]-1,1',3,3'-(2<i>H</i>,2'<i>H</i>)-tetrone
 dihydrate
;
_journal_issue 8
_journal_name_full 'Acta Crystallographica Section E'
_journal_page_first o1133
_journal_page_last o1134
_journal_paper_doi 10.1107/S1600536803012145
_journal_volume 59
_journal_year 2003
_chemical_formula_moiety 'C18 H10 O6 , 2H2 O'
_chemical_formula_sum 'C18 H14 O8'
_chemical_formula_weight 358.29
_chemical_melting_point 'dec 522-527 K'
_chemical_name_common Hydrindantin
_chemical_name_systematic
;
2,2'-Dihydroxy-[2,2'-bi-1H-indene]-1,1',3,3'-(2H,2'H)-tetrone dihydrate
;
_space_group_IT_number 14
_symmetry_cell_setting monoclinic
_symmetry_space_group_name_Hall '-P 2ybc'
_symmetry_space_group_name_H-M 'P 1 21/c 1'
_atom_sites_solution_hydrogens geom
_atom_sites_solution_primary direct
_atom_sites_solution_secondary difmap
_audit_creation_method SHELXL-97
_cell_angle_alpha 90.00
_cell_angle_beta 100.634(3)
_cell_angle_gamma 90.00
_cell_formula_units_Z 2
_cell_length_a 8.4479(4)
_cell_length_b 12.4759(6)
_cell_length_c 7.9293(4)
_cell_measurement_reflns_used 4659
_cell_measurement_temperature 120(2)
_cell_measurement_theta_max 27.48
_cell_measurement_theta_min 2.91
_cell_volume 821.36(7)
_computing_cell_refinement 'DENZO and COLLECT'
_computing_data_collection 'DENZO (Otwinowski & Minor, 1997) and COLLECT (Hooft, 1998)'
_computing_data_reduction 'DENZO and COLLECT'
_computing_molecular_graphics 'PLATON97 (Spek, 1997)'
_computing_publication_material SHELXL97
_computing_structure_refinement 'SHELXL97 (Sheldrick, 1997)'
_computing_structure_solution 'SHELXS97 (Sheldrick, 1997)'
_diffrn_ambient_temperature 150(2)
_diffrn_detector_area_resol_mean 9.091
_diffrn_measured_fraction_theta_full 0.997
_diffrn_measured_fraction_theta_max 0.997
_diffrn_measurement_device_type 'Bruker Nonius KappaCCD area-detector diffractometer'
_diffrn_measurement_method '\f and \w scans'
_diffrn_radiation_monochromator graphite
_diffrn_radiation_source 'Bruker Nonius FR591 rotating anode'
_diffrn_radiation_type MoK\a
_diffrn_radiation_wavelength 0.71073
_diffrn_reflns_av_R_equivalents 0.0896
_diffrn_reflns_av_sigmaI/netI 0.0782
_diffrn_reflns_limit_h_max 10
_diffrn_reflns_limit_h_min -10
_diffrn_reflns_limit_k_max 16
_diffrn_reflns_limit_k_min -16
_diffrn_reflns_limit_l_max 10
_diffrn_reflns_limit_l_min -10
_diffrn_reflns_number 10673
_diffrn_reflns_theta_full 27.51
_diffrn_reflns_theta_max 27.51
_diffrn_reflns_theta_min 2.95
_diffrn_standards_decay_% 0
_diffrn_standards_number 0
_exptl_absorpt_coefficient_mu 0.116
_exptl_absorpt_correction_T_max 0.997
_exptl_absorpt_correction_T_min 0.984
_exptl_absorpt_correction_type multi-scan
_exptl_absorpt_process_details 'SORTAV (Blessing, 1995)'
_exptl_crystal_colour colourless
_exptl_crystal_density_diffrn 1.449
_exptl_crystal_density_method 'not measured'
_exptl_crystal_description prism
_exptl_crystal_F_000 372
_exptl_crystal_size_max 0.14
_exptl_crystal_size_mid 0.08
_exptl_crystal_size_min 0.03
_refine_diff_density_max 0.257
_refine_diff_density_min -0.206
_refine_ls_extinction_coef 0.038(5)
_refine_ls_extinction_expression Fc^*^=kFc[1+0.001xFc^2^\l^3^/sin(2\q)]^-1/4^
_refine_ls_extinction_method SHELXL
_refine_ls_goodness_of_fit_ref 1.000
_refine_ls_hydrogen_treatment mixed
_refine_ls_matrix_type full
_refine_ls_number_parameters 131
_refine_ls_number_reflns 1884
_refine_ls_number_restraints 0
_refine_ls_restrained_S_all 1.000
_refine_ls_R_factor_all 0.1017
_refine_ls_R_factor_gt 0.0522
_refine_ls_shift/su_max <0.001
_refine_ls_shift/su_mean <0.001
_refine_ls_structure_factor_coef Fsqd
_refine_ls_weighting_details 'w = 1/[\s^2^(Fo^2^)+(0.0513P)^2^+0.0592P] where P = (Fo^2^+2Fc^2^)/3'
_refine_ls_weighting_scheme calc
_refine_ls_wR_factor_gt 0.1018
_refine_ls_wR_factor_ref 0.1162
_reflns_number_gt 1197
_reflns_number_total 1884
_reflns_threshold_expression I>2\s(I)
_cod_data_source_file ac6042.cif
_cod_data_source_block I
_cod_depositor_comments
;
The following automatic conversions were performed:
'_symmetry_cell_setting' value 'Monoclinic' changed to 'monoclinic'
according to '/home/saulius/struct/CIF-dictionaries/cif_core.dic'
dictionary named 'cif_core.dic' version 2.4.1 from 2010-06-29.

Automatic conversion script
Id: cif_fix_enum 1527 2010-12-29 10:47:43Z saulius 

The following automatic conversions were performed:

'_symmetry_cell_setting' value 'Monoclinic' changed to 'monoclinic'
according to /home/saulius/struct/CIF-dictionaries/cif_core.dic
dictionary named 'cif_core.dic' version 2.4.1 from
2010-06-29.

'_exptl_absorpt_correction_type' value 'Multi-scan'
changed to 'multi-scan' according to
/home/saulius/struct/CIF-dictionaries/cif_core.dic dictionary named
'cif_core.dic' version 2.4.1 from 2010-06-29.

Automatic conversion script
Id: cif_fix_values 1715 2011-07-08 13:25:40Z adriana 
;
_cod_original_sg_symbol_H-M 'P 21/c'
_cod_database_code 2202262
_cod_database_fobs_code 2202262

loop_
_symmetry_equiv_pos_as_xyz
'x, y, z'
'-x, y+1/2, -z+1/2'
'-x, -y, -z'
'x, -y-1/2, z-1/2'

loop_
_atom_site_label
_atom_site_fract_x
_atom_site_fract_y
_atom_site_fract_z
_atom_site_U_iso_or_equiv
_atom_site_adp_type
_atom_site_calc_flag
_atom_site_refinement_flags
_atom_site_occupancy
_atom_site_disorder_assembly
_atom_site_disorder_group
_atom_site_type_symbol
C1 0.7117(2) -0.06010(16) 0.0924(2) 0.0239(5) Uani d . 1 . . C
O1 0.75941(16) -0.13773(11) 0.02403(17) 0.0299(4) Uani d . 1 . . O
C2 0.5333(2) -0.03055(15) 0.0843(2) 0.0211(5) Uani d . 1 . . C
O2 0.43129(16) -0.11816(11) 0.09039(18) 0.0269(4) Uani d . 1 . . O
H2 0.472(3) -0.155(2) 0.196(3) 0.062(8) Uiso d . 1 . . H
C3 0.5463(2) 0.04654(16) 0.2394(2) 0.0228(5) Uani d . 1 . . C
O3 0.43417(16) 0.06824(12) 0.31009(17) 0.0321(4) Uani d . 1 . . O
C4 0.7810(3) 0.15905(17) 0.4053(3) 0.0309(5) Uani d . 1 . . C
H4 0.7156 0.2004 0.4660 0.039 Uiso calc R 1 . . H
C5 0.9461(3) 0.17471(19) 0.4294(3) 0.0389(6) Uani d . 1 . . C
H5 0.9944 0.2290 0.5060 0.049 Uiso calc R 1 . . H
C6 1.0418(3) 0.1126(2) 0.3439(3) 0.0388(6) Uani d . 1 . . C
H6 1.1547 0.1251 0.3634 0.048 Uiso calc R 1 . . H
C7 0.9774(2) 0.03299(18) 0.2310(3) 0.0328(5) Uani d . 1 . . C
H7 1.0441 -0.0102 0.1744 0.041 Uiso calc R 1 . . H
C9 0.7149(2) 0.08074(16) 0.2891(2) 0.0237(5) Uani d . 1 . . C
C8 0.8116(2) 0.01823(16) 0.2032(2) 0.0242(5) Uani d . 1 . . C
O1W 0.4171(2) 0.31775(14) 0.1101(2) 0.0348(4) Uani d . 1 . . O
H1W 0.377(4) 0.254(3) 0.084(4) 0.092(12) Uiso d . 1 . . H
H2W 0.429(3) 0.351(3) 0.016(5) 0.073(10) Uiso d . 1 . . H

loop_
_atom_site_aniso_label
_atom_site_aniso_U_11
_atom_site_aniso_U_22
_atom_site_aniso_U_33
_atom_site_aniso_U_12
_atom_site_aniso_U_13
_atom_site_aniso_U_23
C1 0.0238(10) 0.0246(11) 0.0228(10) 0.0027(8) 0.0033(8) 0.0024(9)
O1 0.0281(8) 0.0272(8) 0.0337(8) 0.0053(6) 0.0036(6) -0.0057(7)
C2 0.0199(10) 0.0192(10) 0.0235(10) -0.0022(7) 0.0022(8) 0.0005(8)
O2 0.0261(8) 0.0254(8) 0.0274(8) -0.0074(6) 0.0005(6) 0.0035(6)
C3 0.0232(11) 0.0236(11) 0.0211(9) 0.0018(8) 0.0027(8) 0.0024(8)
O3 0.0250(8) 0.0415(9) 0.0304(8) 0.0019(6) 0.0063(6) -0.0056(7)
C4 0.0306(12) 0.0284(12) 0.0324(11) -0.0010(9) 0.0021(9) -0.0054(9)
C5 0.0333(13) 0.0391(14) 0.0409(13) -0.0091(10) -0.0021(11) -0.0089(11)
C6 0.0216(11) 0.0509(15) 0.0421(13) -0.0083(10) 0.0013(10) -0.0065(11)
C7 0.0237(11) 0.0427(14) 0.0318(11) 0.0009(9) 0.0046(9) -0.0034(10)
C9 0.0234(10) 0.0234(11) 0.0232(10) 0.0008(8) 0.0018(8) 0.0012(8)
C8 0.0210(10) 0.0268(11) 0.0233(10) -0.0005(8) -0.0003(8) -0.0001(8)
O1W 0.0447(10) 0.0305(10) 0.0273(9) -0.0057(7) 0.0018(7) -0.0001(7)

loop_
_atom_type_symbol
_atom_type_description
_atom_type_scat_dispersion_real
_atom_type_scat_dispersion_imag
_atom_type_scat_source
C C 0.0033 0.0016 'International Tables Vol C Tables 4.2.6.8 and 6.1.1.4'
H H 0.0000 0.0000 'International Tables Vol C Tables 4.2.6.8 and 6.1.1.4'
O O 0.0106 0.0060 'International Tables Vol C Tables 4.2.6.8 and 6.1.1.4'

loop_
_geom_angle_atom_site_label_1
_geom_angle_atom_site_label_2
_geom_angle_atom_site_label_3
_geom_angle_site_symmetry_3
_geom_angle
O1 C1 C8 . 126.53(18)
O1 C1 C2 . 125.07(17)
C8 C1 C2 . 108.34(16)
O2 C2 C1 . 114.56(16)
O2 C2 C3 . 114.34(15)
C1 C2 C3 . 100.94(14)
O2 C2 C2 3_655 106.63(18)
C1 C2 C2 3_655 110.44(19)
C3 C2 C2 3_655 109.90(18)
C2 O2 H2 . 106.0(16)
O3 C3 C9 . 127.62(18)
O3 C3 C2 . 123.82(17)
C9 C3 C2 . 108.45(16)
C5 C4 C9 . 117.5(2)
C5 C4 H4 . 121.2
C9 C4 H4 . 121.2
C6 C5 C4 . 121.2(2)
C6 C5 H5 . 119.4
C4 C5 H5 . 119.4
C5 C6 C7 . 121.6(2)
C5 C6 H6 . 119.2
C7 C6 H6 . 119.2
C6 C7 C8 . 117.6(2)
C6 C7 H7 . 121.2
C8 C7 H7 . 121.2
C4 C9 C8 . 121.16(18)
C4 C9 C3 . 129.35(18)
C8 C9 C3 . 109.46(17)
C7 C8 C9 . 120.84(18)
C7 C8 C1 . 129.28(19)
C9 C8 C1 . 109.86(17)
H1W O1W H2W . 110(3)

loop_
_geom_bond_atom_site_label_1
_geom_bond_atom_site_label_2
_geom_bond_site_symmetry_2
_geom_bond_distance
_geom_bond_publ_flag
C1 O1 . 1.214(2) ?
C1 C8 . 1.471(3) ?
C1 C2 . 1.542(3) ?
C2 O2 . 1.398(2) ?
C2 C3 . 1.549(3) ?
C2 C2 3_655 1.552(4) ?
O2 H2 . 0.96(3) ?
C3 O3 . 1.217(2) ?
C3 C9 . 1.469(3) ?
C4 C5 . 1.386(3) ?
C4 C9 . 1.388(3) ?
C4 H4 . 0.95 ?
C5 C6 . 1.384(3) ?
C5 H5 . 0.95 ?
C6 C7 . 1.380(3) ?
C6 H6 . 0.95 ?
C7 C8 . 1.390(3) ?
C7 H7 . 0.95 ?
C9 C8 . 1.395(3) ?
O1W H1W . 0.88(4) ?
O1W H2W . 0.88(4) ?

loop_
_geom_hbond_atom_site_label_D
_geom_hbond_atom_site_label_H
_geom_hbond_atom_site_label_A
_geom_hbond_site_symmetry_A
_geom_hbond_distance_DH
_geom_hbond_distance_HA
_geom_hbond_distance_DA
_geom_hbond_angle_DHA
_geom_hbond_publ_flag
O2 H2 O1W 2_645 0.96(3) 1.68(3) 2.607(2) 161(3) yes
O1W H1W O1 3_655 0.88(4) 1.95(4) 2.795(2) 162(3) yes
O1W H2W O3 4_565 0.88(4) 1.93(4) 2.798(2) 174(3) yes

loop_
_geom_torsion_atom_site_label_1
_geom_torsion_atom_site_label_2
_geom_torsion_atom_site_label_3
_geom_torsion_atom_site_label_4
_geom_torsion_site_symmetry_1
_geom_torsion_site_symmetry_4
_geom_torsion
O1 C1 C2 O2 . . 37.6(3)
C8 C1 C2 O2 . . -139.56(16)
O1 C1 C2 C3 . . 160.97(19)
C8 C1 C2 C3 . . -16.20(19)
O1 C1 C2 C2 . 3_655 -82.8(3)
C8 C1 C2 C2 . 3_655 100.0(2)
O2 C2 C3 O3 . . -36.5(2)
C1 C2 C3 O3 . . -160.04(19)
C2 C2 C3 O3 3_655 . 83.3(3)
O2 C2 C3 C9 . . 139.84(17)
C1 C2 C3 C9 . . 16.32(19)
C2 C2 C3 C9 3_655 . -100.3(2)
C9 C4 C5 C6 . . -1.6(3)
C4 C5 C6 C7 . . 0.2(4)
C5 C6 C7 C8 . . 1.2(3)
C5 C4 C9 C8 . . 1.7(3)
C5 C4 C9 C3 . . 179.4(2)
O3 C3 C9 C4 . . -12.8(3)
C2 C3 C9 C4 . . 171.02(19)
O3 C3 C9 C8 . . 165.2(2)
C2 C3 C9 C8 . . -11.0(2)
C6 C7 C8 C9 . . -1.1(3)
C6 C7 C8 C1 . . -179.4(2)
C4 C9 C8 C7 . . -0.3(3)
C3 C9 C8 C7 . . -178.50(18)
C4 C9 C8 C1 . . 178.31(18)
C3 C9 C8 C1 . . 0.1(2)
O1 C1 C8 C7 . . 12.2(3)
C2 C1 C8 C7 . . -170.7(2)
O1 C1 C8 C9 . . -166.29(19)
C2 C1 C8 C9 . . 10.8(2)
